data_7057187
loop_
_publ_author_name
'Han, Xie'
'Li, Dongyang'
'Ma, Xiaoxie'
'Liu, Sheng Hua'
'Yin, Jun'

_publ_section_title
;
 Photoactivatable fluorescence enhanced behaviour of
 benzo[c][1,2,5]oxadiazole-dressing tetraphenylethene
;
_journal_issue 9
_journal_name_full 'New Journal of Chemistry'
_journal_page_first 6609
_journal_paper_doi 10.1039/C8NJ00395E
_journal_volume 42
_journal_year 2018
_chemical_formula_sum 'C33 H22 N4 O3'
_chemical_formula_weight 522.54
_space_group_crystal_system monoclinic
_space_group_IT_number 14
_space_group_name_Hall '-P 2yn'
_space_group_name_H-M_alt 'P 1 21/n 1'
_symmetry_space_group_name_Hall '-P 2yn'
_symmetry_space_group_name_H-M 'P 1 21/n 1'
_atom_sites_solution_hydrogens geom
_audit_creation_method SHELXL-2014/7
_audit_update_record
;
2017-11-14 deposited with the CCDC.
2018-03-07 downloaded from the CCDC.
;
_cell_angle_alpha 90
_cell_angle_beta 106.360(3)
_cell_angle_gamma 90
_cell_formula_units_Z 4
_cell_length_a 14.304(3)
_cell_length_b 12.424(2)
_cell_length_c 15.281(3)
_cell_measurement_reflns_used 4343
_cell_measurement_temperature 296(2)
_cell_measurement_theta_max 23.89
_cell_measurement_theta_min 2.21
_cell_volume 2605.7(9)
_computing_cell_refinement 'Bruker SAINT'
_computing_data_collection 'Bruker APEX2'
_computing_data_reduction 'Bruker SAINT'
_computing_molecular_graphics 'Bruker SHELXTL'
_computing_publication_material 'Bruker SHELXTL'
_computing_structure_refinement 'SHELXL-2014/7 (Sheldrick, 2014)'
_computing_structure_solution 'SHELXS-97 (Sheldrick, 2008)'
_diffrn_ambient_temperature 296(2)
_diffrn_measured_fraction_theta_full 0.992
_diffrn_measured_fraction_theta_max 0.992
_diffrn_measurement_device_type 'Bruker APEX-II CCD'
_diffrn_measurement_method '\f and \w scans'
_diffrn_radiation_type MoK\a
_diffrn_radiation_wavelength 0.71073
_diffrn_reflns_av_R_equivalents 0.0300
_diffrn_reflns_av_unetI/netI 0.0308
_diffrn_reflns_Laue_measured_fraction_full 0.992
_diffrn_reflns_Laue_measured_fraction_max 0.992
_diffrn_reflns_limit_h_max 16
_diffrn_reflns_limit_h_min -16
_diffrn_reflns_limit_k_max 14
_diffrn_reflns_limit_k_min -14
_diffrn_reflns_limit_l_max 15
_diffrn_reflns_limit_l_min -17
_diffrn_reflns_number 16455
_diffrn_reflns_point_group_measured_fraction_full 0.992
_diffrn_reflns_point_group_measured_fraction_max 0.992
_diffrn_reflns_theta_full 24.148
_diffrn_reflns_theta_max 24.148
_diffrn_reflns_theta_min 1.723
_exptl_absorpt_coefficient_mu 0.087
_exptl_absorpt_correction_type none
_exptl_crystal_colour red
_exptl_crystal_density_diffrn 1.332
_exptl_crystal_description block
_exptl_crystal_F_000 1088
_exptl_crystal_size_max 0.150
_exptl_crystal_size_mid 0.120
_exptl_crystal_size_min 0.100
_refine_diff_density_max 0.189
_refine_diff_density_min -0.193
_refine_diff_density_rms 0.048
_refine_ls_extinction_method none
_refine_ls_goodness_of_fit_ref 1.059
_refine_ls_hydrogen_treatment constr
_refine_ls_matrix_type full
_refine_ls_number_parameters 361
_refine_ls_number_reflns 4134
_refine_ls_number_restraints 0
_refine_ls_restrained_S_all 1.059
_refine_ls_R_factor_all 0.0691
_refine_ls_R_factor_gt 0.0471
_refine_ls_shift/su_max 0.000
_refine_ls_shift/su_mean 0.000
_refine_ls_structure_factor_coef Fsqd
_refine_ls_weighting_details 'w=1/[\s^2^(Fo^2^)+(0.0804P)^2^+0.6616P] where P=(Fo^2^+2Fc^2^)/3'
_refine_ls_weighting_scheme calc
_refine_ls_wR_factor_gt 0.1300
_refine_ls_wR_factor_ref 0.1578
_reflns_Friedel_coverage 0.000
_reflns_number_gt 2944
_reflns_number_total 4134
_reflns_threshold_expression 'I > 2\s(I)'
_cod_data_source_file c8nj00395e2.cif
_cod_data_source_block mo_160718e_0m
_cod_depositor_comments 'Adding full bibliography for 7057187.cif.'
_cod_original_cell_volume 2605.8(8)
_cod_database_code 7057187
_shelx_shelxl_version_number 2014/7
_shelx_space_group_comment
; 
The symmetry employed for this shelxl refinement is uniquely defined 
by the following loop, which should always be used as a source of 
symmetry information in preference to the above space-group names. 
They are only intended as comments. 
;
_shelx_estimated_absorpt_t_min 0.987
_shelx_estimated_absorpt_t_max 0.991

loop_
_space_group_symop_operation_xyz
'x, y, z'
'-x+1/2, y+1/2, -z+1/2'
'-x, -y, -z'
'x-1/2, -y-1/2, z-1/2'

loop_
_atom_site_label
_atom_site_type_symbol
_atom_site_fract_x
_atom_site_fract_y
_atom_site_fract_z
_atom_site_U_iso_or_equiv
_atom_site_adp_type
_atom_site_occupancy
_atom_site_site_symmetry_order
_atom_site_calc_flag
_atom_site_refinement_flags_posn
_atom_site_refinement_flags_adp
C1 C 0.45041(18) 0.3664(2) -0.21876(16) 0.0629(6) Uani 1 1 d . .
H1 H 0.3978 0.3282 -0.2102 0.075 Uiso 1 1 calc R U
C2 C 0.4430(2) 0.4115(2) -0.30213(19) 0.0762(8) Uani 1 1 d . .
H2 H 0.3861 0.4032 -0.3495 0.091 Uiso 1 1 calc R U
C3 C 0.5201(2) 0.4693(2) -0.3159(2) 0.0784(8) Uani 1 1 d . .
H3 H 0.5151 0.5001 -0.3725 0.094 Uiso 1 1 calc R U
C4 C 0.6033(2) 0.4812(2) -0.24669(19) 0.0709(7) Uani 1 1 d . .
H4 H 0.6542 0.5214 -0.2567 0.085 Uiso 1 1 calc R U
C5 C 0.61487(17) 0.43447(18) -0.16017(16) 0.0551(6) Uani 1 1 d . .
C6 C 0.53537(16) 0.37638(17) -0.14582(15) 0.0516(6) Uani 1 1 d . .
C7 C 0.70374(17) 0.44183(18) -0.08684(18) 0.0573(6) Uani 1 1 d . .
C8 C 0.78585(19) 0.4989(2) -0.0963(2) 0.0713(7) Uani 1 1 d . .
H8 H 0.7830 0.5322 -0.1515 0.086 Uiso 1 1 calc R U
C9 C 0.8692(2) 0.5060(2) -0.0260(2) 0.0848(9) Uani 1 1 d . .
H9 H 0.9217 0.5455 -0.0333 0.102 Uiso 1 1 calc R U
C10 C 0.87622(19) 0.4551(3) 0.0559(3) 0.0869(9) Uani 1 1 d . .
H10 H 0.9338 0.4594 0.1030 0.104 Uiso 1 1 calc R U
C11 C 0.79843(18) 0.3979(2) 0.0684(2) 0.0737(7) Uani 1 1 d . .
H11 H 0.8037 0.3641 0.1239 0.088 Uiso 1 1 calc R U
C12 C 0.71082(16) 0.39048(18) -0.00264(17) 0.0561(6) Uani 1 1 d . .
C13 C 0.62764(16) 0.33315(17) 0.01078(15) 0.0508(5) Uani 1 1 d . .
C14 C 0.54348(16) 0.32750(17) -0.05808(15) 0.0487(5) Uani 1 1 d . .
C15 C 0.63539(16) 0.2811(2) 0.10067(16) 0.0570(6) Uani 1 1 d . .
C16 C 0.6744(2) 0.1797(2) 0.1193(2) 0.0765(8) Uani 1 1 d . .
H16 H 0.6975 0.1441 0.0760 0.092 Uiso 1 1 calc R U
C17 C 0.6798(3) 0.1300(3) 0.2013(3) 0.0987(10) Uani 1 1 d . .
H17 H 0.7061 0.0612 0.2128 0.118 Uiso 1 1 calc R U
C18 C 0.6468(3) 0.1814(4) 0.2655(2) 0.1035(11) Uani 1 1 d . .
H18 H 0.6502 0.1480 0.3208 0.124 Uiso 1 1 calc R U
C19 C 0.6087(3) 0.2821(4) 0.2480(2) 0.1057(11) Uani 1 1 d . .
H19 H 0.5866 0.3176 0.2920 0.127 Uiso 1 1 calc R U
C20 C 0.6024(2) 0.3321(3) 0.16639(19) 0.0831(9) Uani 1 1 d . .
H20 H 0.5758 0.4008 0.1554 0.100 Uiso 1 1 calc R U
C21 C 0.45664(15) 0.27176(17) -0.04380(14) 0.0464(5) Uani 1 1 d . .
C22 C 0.38365(17) 0.33040(19) -0.02362(17) 0.0585(6) Uani 1 1 d . .
H22 H 0.3874 0.4051 -0.0222 0.070 Uiso 1 1 calc R U
C23 C 0.30533(18) 0.2803(2) -0.00551(17) 0.0616(6) Uani 1 1 d . .
H23 H 0.2564 0.3220 0.0065 0.074 Uiso 1 1 calc R U
C24 C 0.29773(16) 0.17019(18) -0.00478(14) 0.0508(6) Uani 1 1 d . .
C25 C 0.36964(19) 0.1118(2) -0.02567(19) 0.0710(7) Uani 1 1 d . .
H25 H 0.3660 0.0371 -0.0263 0.085 Uiso 1 1 calc R U
C26 C 0.44764(19) 0.1613(2) -0.04588(19) 0.0684(7) Uani 1 1 d . .
H26 H 0.4947 0.1194 -0.0611 0.082 Uiso 1 1 calc R U
C27 C 0.21394(18) 0.1146(2) 0.01937(16) 0.0655(7) Uani 1 1 d . .
H27A H 0.1611 0.1043 -0.0359 0.079 Uiso 1 1 calc R U
H27B H 0.2353 0.0440 0.0441 0.079 Uiso 1 1 calc R U
C28 C 0.23172(16) 0.1962(2) 0.16969(16) 0.0569(6) Uani 1 1 d . .
C29 C 0.32634(17) 0.1610(2) 0.20828(17) 0.0637(7) Uani 1 1 d . .
H29 H 0.3544 0.1145 0.1753 0.076 Uiso 1 1 calc R U
C30 C 0.38022(18) 0.1931(2) 0.29442(17) 0.0660(7) Uani 1 1 d . .
H30 H 0.4435 0.1673 0.3166 0.079 Uiso 1 1 calc R U
C31 C 0.34550(18) 0.2607(2) 0.34905(16) 0.0604(6) Uani 1 1 d . .
C32 C 0.24819(18) 0.29830(19) 0.31542(15) 0.0572(6) Uani 1 1 d . .
C33 C 0.19276(16) 0.26510(19) 0.22681(16) 0.0562(6) Uani 1 1 d . .
N1 N 0.17711(14) 0.17380(17) 0.08516(12) 0.0617(6) Uani 1 1 d . .
H1A H 0.1175 0.1953 0.0688 0.074 Uiso 1 1 calc R U
N2 N 0.10620(15) 0.30916(18) 0.20673(15) 0.0683(6) Uani 1 1 d . .
N3 N 0.19397(18) 0.36269(19) 0.35010(16) 0.0759(6) Uani 1 1 d . .
N4 N 0.4077(2) 0.2959(2) 0.43485(16) 0.0795(7) Uani 1 1 d . .
O1 O 0.10589(14) 0.36908(16) 0.28182(15) 0.0833(6) Uani 1 1 d . .
O2 O 0.3750(2) 0.3618(2) 0.47792(15) 0.1133(8) Uani 1 1 d . .
O3 O 0.49189(17) 0.2614(2) 0.45917(15) 0.1046(8) Uani 1 1 d . .

loop_
_atom_site_aniso_label
_atom_site_aniso_U_11
_atom_site_aniso_U_22
_atom_site_aniso_U_33
_atom_site_aniso_U_23
_atom_site_aniso_U_13
_atom_site_aniso_U_12
C1 0.0620(15) 0.0726(17) 0.0566(15) 0.0026(12) 0.0210(12) -0.0020(12)
C2 0.0766(18) 0.092(2) 0.0592(16) 0.0081(14) 0.0184(14) 0.0026(15)
C3 0.084(2) 0.088(2) 0.0698(18) 0.0182(15) 0.0332(17) 0.0103(16)
C4 0.0782(18) 0.0594(16) 0.088(2) 0.0127(14) 0.0447(16) 0.0041(13)
C5 0.0617(14) 0.0445(12) 0.0673(15) -0.0037(11) 0.0315(12) 0.0037(11)
C6 0.0558(14) 0.0475(13) 0.0577(14) -0.0042(10) 0.0260(11) 0.0042(10)
C7 0.0596(14) 0.0427(12) 0.0791(17) -0.0063(11) 0.0350(13) 0.0028(11)
C8 0.0628(16) 0.0579(15) 0.105(2) -0.0027(14) 0.0428(16) -0.0005(13)
C9 0.0597(18) 0.0713(19) 0.132(3) -0.0067(19) 0.0405(19) -0.0059(14)
C10 0.0493(15) 0.090(2) 0.118(3) -0.014(2) 0.0167(16) -0.0030(14)
C11 0.0529(15) 0.0783(18) 0.0889(19) -0.0070(15) 0.0182(14) -0.0017(13)
C12 0.0496(13) 0.0482(13) 0.0734(16) -0.0098(11) 0.0222(12) 0.0030(10)
C13 0.0524(13) 0.0459(12) 0.0575(14) -0.0064(10) 0.0209(11) 0.0036(10)
C14 0.0513(13) 0.0422(12) 0.0564(13) -0.0043(10) 0.0210(11) 0.0018(9)
C15 0.0474(12) 0.0634(15) 0.0569(14) -0.0027(12) 0.0094(11) -0.0002(11)
C16 0.0803(19) 0.0687(18) 0.0795(19) 0.0092(15) 0.0209(15) 0.0098(14)
C17 0.098(2) 0.088(2) 0.100(3) 0.027(2) 0.012(2) 0.0066(19)
C18 0.100(3) 0.130(3) 0.067(2) 0.027(2) 0.0027(18) -0.014(2)
C19 0.123(3) 0.127(3) 0.067(2) 0.001(2) 0.0262(19) 0.005(2)
C20 0.101(2) 0.086(2) 0.0627(18) -0.0013(15) 0.0243(16) 0.0153(17)
C21 0.0491(12) 0.0497(13) 0.0419(12) -0.0018(9) 0.0152(10) 0.0006(10)
C22 0.0648(15) 0.0450(13) 0.0748(16) -0.0011(11) 0.0347(13) 0.0012(11)
C23 0.0599(14) 0.0607(16) 0.0729(16) -0.0008(12) 0.0328(13) 0.0051(12)
C24 0.0492(13) 0.0568(14) 0.0433(12) -0.0032(10) 0.0082(10) -0.0078(11)
C25 0.0711(17) 0.0450(13) 0.099(2) -0.0099(13) 0.0274(15) -0.0096(12)
C26 0.0638(16) 0.0541(15) 0.095(2) -0.0130(13) 0.0356(14) 0.0003(12)
C27 0.0633(15) 0.0809(18) 0.0508(14) -0.0058(12) 0.0135(12) -0.0197(13)
C28 0.0486(13) 0.0681(15) 0.0516(14) 0.0074(11) 0.0105(11) -0.0126(11)
C29 0.0533(14) 0.0759(17) 0.0577(15) 0.0037(12) 0.0089(12) 0.0003(12)
C30 0.0542(14) 0.0799(18) 0.0574(15) 0.0143(13) 0.0053(12) -0.0056(13)
C31 0.0631(15) 0.0690(16) 0.0425(13) 0.0075(11) 0.0046(11) -0.0143(12)
C32 0.0643(15) 0.0581(14) 0.0511(14) 0.0061(11) 0.0194(12) -0.0126(12)
C33 0.0494(13) 0.0609(14) 0.0575(14) 0.0125(11) 0.0137(11) -0.0098(11)
N1 0.0440(10) 0.0929(15) 0.0464(11) 0.0026(10) 0.0096(9) -0.0130(10)
N2 0.0581(13) 0.0762(14) 0.0730(15) 0.0103(12) 0.0224(11) -0.0036(11)
N3 0.0836(16) 0.0734(15) 0.0728(15) -0.0019(12) 0.0254(13) -0.0075(12)
N4 0.0855(18) 0.0782(17) 0.0626(15) 0.0064(13) 0.0007(14) -0.0164(14)
O1 0.0762(13) 0.0838(14) 0.0942(15) 0.0013(11) 0.0310(12) 0.0040(10)
O2 0.144(2) 0.1057(18) 0.0727(14) -0.0246(13) 0.0016(14) 0.0025(16)
O3 0.0759(14) 0.133(2) 0.0802(15) 0.0048(13) -0.0187(12) -0.0137(14)

loop_
_atom_type_symbol
_atom_type_description
_atom_type_scat_dispersion_real
_atom_type_scat_dispersion_imag
_atom_type_scat_source
C C 0.0033 0.0016 'International Tables Vol C Tables 4.2.6.8 and 6.1.1.4'
H H 0.0000 0.0000 'International Tables Vol C Tables 4.2.6.8 and 6.1.1.4'
N N 0.0061 0.0033 'International Tables Vol C Tables 4.2.6.8 and 6.1.1.4'
O O 0.0106 0.0060 'International Tables Vol C Tables 4.2.6.8 and 6.1.1.4'

loop_
_geom_angle_atom_site_label_1
_geom_angle_atom_site_label_2
_geom_angle_atom_site_label_3
_geom_angle
C2 C1 C6 121.7(2)
C2 C1 H1 119.1
C6 C1 H1 119.1
C1 C2 C3 119.9(3)
C1 C2 H2 120.0
C3 C2 H2 120.0
C4 C3 C2 120.0(3)
C4 C3 H3 120.0
C2 C3 H3 120.0
C3 C4 C5 122.0(2)
C3 C4 H4 119.0
C5 C4 H4 119.0
C4 C5 C6 117.9(2)
C4 C5 C7 123.2(2)
C6 C5 C7 118.9(2)
C1 C6 C5 118.4(2)
C1 C6 C14 121.6(2)
C5 C6 C14 120.0(2)
C8 C7 C12 118.1(2)
C8 C7 C5 121.9(2)
C12 C7 C5 120.0(2)
C9 C8 C7 121.2(3)
C9 C8 H8 119.4
C7 C8 H8 119.4
C8 C9 C10 120.6(3)
C8 C9 H9 119.7
C10 C9 H9 119.7
C11 C10 C9 120.4(3)
C11 C10 H10 119.8
C9 C10 H10 119.8
C10 C11 C12 120.3(3)
C10 C11 H11 119.9
C12 C11 H11 119.9
C11 C12 C7 119.4(2)
C11 C12 C13 120.7(2)
C7 C12 C13 119.9(2)
C14 C13 C12 119.9(2)
C14 C13 C15 120.6(2)
C12 C13 C15 119.4(2)
C13 C14 C6 121.2(2)
C13 C14 C21 120.2(2)
C6 C14 C21 118.6(2)
C16 C15 C20 118.2(2)
C16 C15 C13 120.5(2)
C20 C15 C13 121.3(2)
C15 C16 C17 120.9(3)
C15 C16 H16 119.5
C17 C16 H16 119.5
C18 C17 C16 120.1(3)
C18 C17 H17 119.9
C16 C17 H17 119.9
C19 C18 C17 119.4(3)
C19 C18 H18 120.3
C17 C18 H18 120.3
C18 C19 C20 121.0(3)
C18 C19 H19 119.5
C20 C19 H19 119.5
C19 C20 C15 120.4(3)
C19 C20 H20 119.8
C15 C20 H20 119.8
C22 C21 C26 117.4(2)
C22 C21 C14 120.16(19)
C26 C21 C14 122.38(19)
C23 C22 C21 121.1(2)
C23 C22 H22 119.4
C21 C22 H22 119.4
C24 C23 C22 121.6(2)
C24 C23 H23 119.2
C22 C23 H23 119.2
C25 C24 C23 117.4(2)
C25 C24 C27 120.9(2)
C23 C24 C27 121.7(2)
C24 C25 C26 121.6(2)
C24 C25 H25 119.2
C26 C25 H25 119.2
C21 C26 C25 120.9(2)
C21 C26 H26 119.6
C25 C26 H26 119.6
N1 C27 C24 113.68(19)
N1 C27 H27A 108.8
C24 C27 H27A 108.8
N1 C27 H27B 108.8
C24 C27 H27B 108.8
H27A C27 H27B 107.7
N1 C28 C29 125.4(2)
N1 C28 C33 119.2(2)
C29 C28 C33 115.3(2)
C30 C29 C28 122.0(3)
C30 C29 H29 119.0
C28 C29 H29 119.0
C31 C30 C29 123.7(2)
C31 C30 H30 118.2
C29 C30 H30 118.2
C30 C31 C32 117.8(2)
C30 C31 N4 120.4(3)
C32 C31 N4 121.7(3)
N3 C32 C31 132.7(2)
N3 C32 C33 108.9(2)
C31 C32 C33 118.4(2)
N2 C33 C32 109.8(2)
N2 C33 C28 127.4(2)
C32 C33 C28 122.8(2)
C28 N1 C27 123.0(2)
C28 N1 H1A 118.5
C27 N1 H1A 118.5
C33 N2 O1 104.9(2)
C32 N3 O1 104.0(2)
O2 N4 O3 124.0(3)
O2 N4 C31 117.7(3)
O3 N4 C31 118.2(3)
N2 O1 N3 112.39(19)

loop_
_geom_bond_atom_site_label_1
_geom_bond_atom_site_label_2
_geom_bond_distance
C1 C2 1.368(3)
C1 C6 1.404(3)
C1 H1 0.9300
C2 C3 1.381(4)
C2 H2 0.9300
C3 C4 1.359(4)
C3 H3 0.9300
C4 C5 1.411(3)
C4 H4 0.9300
C5 C6 1.415(3)
C5 C7 1.441(3)
C6 C14 1.447(3)
C7 C8 1.414(3)
C7 C12 1.414(3)
C8 C9 1.364(4)
C8 H8 0.9300
C9 C10 1.380(4)
C9 H9 0.9300
C10 C11 1.378(4)
C10 H10 0.9300
C11 C12 1.411(4)
C11 H11 0.9300
C12 C13 1.450(3)
C13 C14 1.359(3)
C13 C15 1.494(3)
C14 C21 1.491(3)
C15 C16 1.375(4)
C15 C20 1.378(4)
C16 C17 1.380(4)
C16 H16 0.9300
C17 C18 1.362(5)
C17 H17 0.9300
C18 C19 1.360(5)
C18 H18 0.9300
C19 C20 1.374(4)
C19 H19 0.9300
C20 H20 0.9300
C21 C22 1.377(3)
C21 C26 1.378(3)
C22 C23 1.376(3)
C22 H22 0.9300
C23 C24 1.372(3)
C23 H23 0.9300
C24 C25 1.368(3)
C24 C27 1.516(3)
C25 C26 1.383(4)
C25 H25 0.9300
C26 H26 0.9300
C27 N1 1.459(3)
C27 H27A 0.9700
C27 H27B 0.9700
C28 N1 1.337(3)
C28 C29 1.386(3)
C28 C33 1.442(3)
C29 C30 1.383(3)
C29 H29 0.9300
C30 C31 1.373(4)
C30 H30 0.9300
C31 C32 1.420(4)
C31 N4 1.430(3)
C32 N3 1.324(3)
C32 C33 1.424(3)
C33 N2 1.309(3)
N1 H1A 0.8600
N2 O1 1.369(3)
N3 O1 1.394(3)
N4 O2 1.222(3)
N4 O3 1.233(3)

loop_
_geom_torsion_atom_site_label_1
_geom_torsion_atom_site_label_2
_geom_torsion_atom_site_label_3
_geom_torsion_atom_site_label_4
_geom_torsion
C6 C1 C2 C3 -0.5(4)
C1 C2 C3 C4 0.1(4)
C2 C3 C4 C5 1.1(4)
C3 C4 C5 C6 -1.8(4)
C3 C4 C5 C7 177.2(2)
C2 C1 C6 C5 -0.2(4)
C2 C1 C6 C14 -179.2(2)
C4 C5 C6 C1 1.4(3)
C7 C5 C6 C1 -177.7(2)
C4 C5 C6 C14 -179.6(2)
C7 C5 C6 C14 1.3(3)
C4 C5 C7 C8 1.2(3)
C6 C5 C7 C8 -179.8(2)
C4 C5 C7 C12 -178.3(2)
C6 C5 C7 C12 0.7(3)
C12 C7 C8 C9 -1.1(3)
C5 C7 C8 C9 179.4(2)
C7 C8 C9 C10 1.6(4)
C8 C9 C10 C11 -1.2(4)
C9 C10 C11 C12 0.3(4)
C10 C11 C12 C7 0.3(4)
C10 C11 C12 C13 -178.2(2)
C8 C7 C12 C11 0.1(3)
C5 C7 C12 C11 179.7(2)
C8 C7 C12 C13 178.59(19)
C5 C7 C12 C13 -1.8(3)
C11 C12 C13 C14 179.4(2)
C7 C12 C13 C14 1.0(3)
C11 C12 C13 C15 -0.3(3)
C7 C12 C13 C15 -178.8(2)
C12 C13 C14 C6 1.0(3)
C15 C13 C14 C6 -179.24(19)
C12 C13 C14 C21 -178.00(18)
C15 C13 C14 C21 1.7(3)
C1 C6 C14 C13 176.8(2)
C5 C6 C14 C13 -2.2(3)
C1 C6 C14 C21 -4.2(3)
C5 C6 C14 C21 176.87(19)
C14 C13 C15 C16 95.7(3)
C12 C13 C15 C16 -84.6(3)
C14 C13 C15 C20 -83.2(3)
C12 C13 C15 C20 96.6(3)
C20 C15 C16 C17 0.4(4)
C13 C15 C16 C17 -178.5(3)
C15 C16 C17 C18 -0.3(5)
C16 C17 C18 C19 -0.1(5)
C17 C18 C19 C20 0.5(6)
C18 C19 C20 C15 -0.4(5)
C16 C15 C20 C19 0.0(4)
C13 C15 C20 C19 178.9(3)
C13 C14 C21 C22 98.3(3)
C6 C14 C21 C22 -80.7(3)
C13 C14 C21 C26 -78.6(3)
C6 C14 C21 C26 102.3(3)
C26 C21 C22 C23 0.6(4)
C14 C21 C22 C23 -176.6(2)
C21 C22 C23 C24 1.5(4)
C22 C23 C24 C25 -2.0(4)
C22 C23 C24 C27 177.2(2)
C23 C24 C25 C26 0.6(4)
C27 C24 C25 C26 -178.6(2)
C22 C21 C26 C25 -1.9(4)
C14 C21 C26 C25 175.1(2)
C24 C25 C26 C21 1.4(4)
C25 C24 C27 N1 147.6(2)
C23 C24 C27 N1 -31.6(3)
N1 C28 C29 C30 176.0(2)
C33 C28 C29 C30 -2.1(3)
C28 C29 C30 C31 0.5(4)
C29 C30 C31 C32 1.1(4)
C29 C30 C31 N4 -175.8(2)
C30 C31 C32 N3 180.0(2)
N4 C31 C32 N3 -3.2(4)
C30 C31 C32 C33 -0.9(3)
N4 C31 C32 C33 176.0(2)
N3 C32 C33 N2 0.7(3)
C31 C32 C33 N2 -178.7(2)
N3 C32 C33 C28 178.6(2)
C31 C32 C33 C28 -0.8(3)
N1 C28 C33 N2 1.5(3)
C29 C28 C33 N2 179.7(2)
N1 C28 C33 C32 -176.0(2)
C29 C28 C33 C32 2.2(3)
C29 C28 N1 C27 -4.8(4)
C33 C28 N1 C27 173.3(2)
C24 C27 N1 C28 -61.6(3)
C32 C33 N2 O1 -0.5(2)
C28 C33 N2 O1 -178.2(2)
C31 C32 N3 O1 178.7(2)
C33 C32 N3 O1 -0.5(2)
C30 C31 N4 O2 175.2(3)
C32 C31 N4 O2 -1.6(4)
C30 C31 N4 O3 -2.0(4)
C32 C31 N4 O3 -178.8(2)
C33 N2 O1 N3 0.2(2)
C32 N3 O1 N2 0.2(3)
